data_2106156
loop_
_publ_author_name
'Koster, A.S.'
'Wolff, L.R.'
'Visser, G.J.'

_publ_section_title
;
 Structure of copper-indium Cu7 In3
;
_journal_name_full 'Acta Crystallographica B (24,1968-38,1982)'
_journal_page_first 3094
_journal_page_last 3096
_journal_volume 36
_journal_year 1980
_chemical_formula_sum 'Cu7 In3'
_space_group_IT_number 2
_symmetry_space_group_name_Hall '-P 1'
_symmetry_space_group_name_H-M 'P -1'
_cell_angle_alpha 90.22
_cell_angle_beta 82.84
_cell_angle_gamma 106.81
_cell_formula_units_Z 4
_cell_length_a 10.071
_cell_length_b 9.126
_cell_length_c 6.724
_cell_volume 586.631
_citation_journal_id_ASTM ACBCAR
_cod_data_source_file Koster_ACBCAR_1980_1501.cif
_cod_data_source_block Cu7In3
_cod_original_cell_volume 586.6311
_cod_database_code 2106156

loop_
_symmetry_equiv_pos_as_xyz
x,y,z
-x,-y,-z

loop_
_atom_site_label
_atom_site_type_symbol
_atom_site_fract_x
_atom_site_fract_y
_atom_site_fract_z
_atom_site_occupancy
_atom_site_U_iso_or_equiv
In6 In 0.621 0.364 0.518 1 0.0
In3 In 0.518 0.72 0.921 1 0.0
Cu11 Cu 0.713 0.24 0.856 1 0.0
Cu2 Cu 0.5 0 0 1 0.0
Cu3 Cu 0.061 0.855 0.304 1 0.0
Cu15 Cu 0.915 0.235 0.069 1 0.0
In5 In 0.104 0.164 0.322 1 0.0
Cu5 Cu 0.772 0.428 0.153 1 0.0
Cu8 Cu 0.838 0.998 0.339 1 0.0
Cu12 Cu 0.251 0.019 0.033 1 0.0
Cu9 Cu 0.664 0.143 0.245 1 0.0
Cu7 Cu 0.582 0.85 0.273 1 0.0
In1 In 0.944 0.472 0.793 1 0.0
Cu13 Cu 0.437 0.45 0.773 1 0.0
Cu6 Cu 0.866 0.294 0.444 1 0.0
Cu10 Cu 0.654 0.694 0.539 1 0.0
In2 In 0.634 0.006 0.618 1 0.0
Cu1 Cu 0 0 0 1 0.0
Cu14 Cu 0.866 0.587 0.471 1 0.0
In4 In 0.817 0.735 0.142 1 0.0
Cu4 Cu 0.696 0.541 0.843 1 0.0
